data_7720944
loop_
_publ_author_name
'Glok, Eduard'
'Schanbacher, Moritz'
'Luz, Christian'
'Radius, Udo'

_publ_section_title
;
 <i>N</i>-heterocyclic silylene complexes of group VI transition metal
 carbonyls.
;
_journal_issue 21
_journal_name_full 'Dalton transactions (Cambridge, England : 2003)'
_journal_page_first 8323
_journal_page_last 8331
_journal_paper_doi 10.1039/d6dt00663a
_journal_volume 55
_journal_year 2026
_chemical_formula_moiety 'C33 H60 Mo N6 O3 Si3'
_chemical_formula_sum 'C33 H60 Mo N6 O3 Si3'
_chemical_formula_weight 769.08
_space_group_crystal_system monoclinic
_space_group_IT_number 15
_space_group_name_Hall '-C 2yc'
_space_group_name_H-M_alt 'C 1 2/c 1'
_atom_sites_solution_hydrogens mixed
_atom_sites_solution_primary dual
_atom_sites_solution_secondary difmap
_audit_creation_method SHELXL-2018/3
_audit_update_record
;
2026-03-18 deposited with the CCDC.	2026-04-28 downloaded from the CCDC.
;
_cell_angle_alpha 90
_cell_angle_beta 98.9250(10)
_cell_angle_gamma 90
_cell_formula_units_Z 4
_cell_length_a 17.2683(2)
_cell_length_b 11.16850(10)
_cell_length_c 21.0161(2)
_cell_measurement_reflns_used 16985
_cell_measurement_temperature 100(2)
_cell_measurement_theta_max 74.9190
_cell_measurement_theta_min 4.2430
_cell_volume 4004.11(7)
_computing_cell_refinement 'CrysAlisPro 1.171.40.53 (Rigaku OD, 2019)'
_computing_data_collection 'CrysAlisPro 1.171.40.53 (Rigaku OD, 2019)'
_computing_data_reduction 'CrysAlisPro 1.171.40.53 (Rigaku OD, 2019)'
_computing_molecular_graphics 'ShelXLe (Huebschle et all, 2011)'
_computing_publication_material 'SHELXL-2014/6 (Sheldrick, 2014)'
_computing_structure_refinement 'SHELXL-2018/3 (Sheldrick, 2018)'
_computing_structure_solution 'SHELXT 2014/5 (Sheldrick, 2014)'
_diffrn_ambient_temperature 99.99(10)
_diffrn_detector_area_resol_mean 10.000
_diffrn_measured_fraction_theta_full 0.995
_diffrn_measured_fraction_theta_max 0.971
_diffrn_measurement_device_type 'XtaLAB Synergy R, HyPix-Arc 150'
_diffrn_measurement_method w-scans
_diffrn_radiation_type CuK\a
_diffrn_radiation_wavelength 1.54184
_diffrn_reflns_av_R_equivalents 0.0286
_diffrn_reflns_av_unetI/netI 0.0242
_diffrn_reflns_Laue_measured_fraction_full 0.995
_diffrn_reflns_Laue_measured_fraction_max 0.971
_diffrn_reflns_limit_h_max 21
_diffrn_reflns_limit_h_min -21
_diffrn_reflns_limit_k_max 13
_diffrn_reflns_limit_k_min -13
_diffrn_reflns_limit_l_max 25
_diffrn_reflns_limit_l_min -19
_diffrn_reflns_number 20869
_diffrn_reflns_point_group_measured_fraction_full 0.995
_diffrn_reflns_point_group_measured_fraction_max 0.971
_diffrn_reflns_theta_full 72.000
_diffrn_reflns_theta_max 75.107
_diffrn_reflns_theta_min 4.259
_diffrn_source 'Rotating-anode X-ray tube'
_exptl_absorpt_coefficient_mu 3.843
_exptl_absorpt_correction_T_max 1.00000
_exptl_absorpt_correction_T_min 0.70804
_exptl_absorpt_correction_type multi-scan
_exptl_absorpt_process_details
;
CrysAlisPro 1.171.42.72a (Rigaku Oxford Diffraction, 2022)
Empirical absorption correction using spherical harmonics,
implemented in SCALE3 ABSPACK scaling algorithm.
;
_exptl_crystal_colour colourless
_exptl_crystal_density_diffrn 1.276
_exptl_crystal_description block
_exptl_crystal_F_000 1632
_exptl_crystal_size_max 0.130
_exptl_crystal_size_mid 0.120
_exptl_crystal_size_min 0.020
_refine_diff_density_max 0.769
_refine_diff_density_min -0.824
_refine_diff_density_rms 0.102
_refine_ls_extinction_method none
_refine_ls_goodness_of_fit_ref 1.237
_refine_ls_hydrogen_treatment mixed
_refine_ls_matrix_type full
_refine_ls_number_parameters 356
_refine_ls_number_reflns 4007
_refine_ls_number_restraints 626
_refine_ls_restrained_S_all 1.173
_refine_ls_R_factor_all 0.0537
_refine_ls_R_factor_gt 0.0522
_refine_ls_shift/su_max 0.003
_refine_ls_shift/su_mean 0.000
_refine_ls_structure_factor_coef Fsqd
_refine_ls_weighting_details 'w=1/[\s^2^(Fo^2^)+47.1535P] where P=(Fo^2^+2Fc^2^)/3'
_refine_ls_weighting_scheme calc
_refine_ls_wR_factor_gt 0.1234
_refine_ls_wR_factor_ref 0.1239
_reflns_Friedel_coverage 0.000
_reflns_number_gt 3867
_reflns_number_total 4007
_reflns_threshold_expression 'I > 2\s(I)'
_cod_data_source_file d6dt00663a2.cif
_cod_data_source_block compound_2
_cod_depositor_comments 'Adding full bibliography for 7720939--7720944.cif.'
_cod_original_sg_symbol_H-M 'C 2/c'
_cod_database_code 7720944
_shelx_shelxl_version_number 2018/3
_shelx_space_group_comment
;
The symmetry employed for this shelxl refinement is uniquely defined
by the following loop, which should always be used as a source of
symmetry information in preference to the above space-group names.
They are only intended as comments.
;
_shelx_estimated_absorpt_t_min 0.635
_shelx_estimated_absorpt_t_max 0.927

loop_
_space_group_symop_operation_xyz
'x, y, z'
'-x, y, -z+1/2'
'x+1/2, y+1/2, z'
'-x+1/2, y+1/2, -z+1/2'
'-x, -y, -z'
'x, -y, z-1/2'
'-x+1/2, -y+1/2, -z'
'x+1/2, -y+1/2, z-1/2'

loop_
_atom_site_label
_atom_site_type_symbol
_atom_site_fract_x
_atom_site_fract_y
_atom_site_fract_z
_atom_site_U_iso_or_equiv
_atom_site_adp_type
_atom_site_occupancy
_atom_site_site_symmetry_order
_atom_site_calc_flag
_atom_site_refinement_flags_posn
_atom_site_refinement_flags_adp
_atom_site_refinement_flags_occupancy
_atom_site_disorder_assembly
_atom_site_disorder_group
Mo01 Mo 0.500000 0.64956(4) 0.250000 0.01474(13) Uani 1 2 d S T P . .
C0 C 0.500000 0.4731(6) 0.250000 0.0240(14) Uani 1 2 d S T P A .
Si02 Si 0.500000 0.87510(15) 0.250000 0.0258(4) Uani 1 2 d S T P A .
O005 O 0.5879(2) 0.6108(5) 0.12966(18) 0.0492(12) Uani 1 1 d . . . . .
O8 O 0.500000 0.3701(5) 0.250000 0.064(2) Uani 1 2 d S T P . .
C009 C 0.5039(3) 1.0990(4) 0.2822(2) 0.0292(11) Uani 1 1 d . . . . .
H1 H 0.508(3) 1.161(6) 0.309(3) 0.044 Uiso 1 1 d . U . . .
C00D C 0.5564(3) 0.6329(5) 0.1728(2) 0.0303(11) Uani 1 1 d . . . . .
C00E C 0.5820(4) 0.4274(5) 0.4007(3) 0.0394(13) Uani 1 1 d . . . . .
H00A H 0.565686 0.367286 0.429892 0.059 Uiso 1 1 calc R U . . .
H00B H 0.609125 0.387759 0.368820 0.059 Uiso 1 1 calc R U . . .
H00C H 0.535793 0.469562 0.378588 0.059 Uiso 1 1 calc R U . . .
C00F C 0.6370(3) 0.5164(6) 0.4390(2) 0.0360(13) Uani 1 1 d . . . . .
C00G C 0.5951(3) 0.5824(5) 0.4870(3) 0.0383(13) Uani 1 1 d . . . . .
H00D H 0.584342 0.526824 0.520593 0.057 Uiso 1 1 calc R U . . .
H00E H 0.545600 0.615200 0.464627 0.057 Uiso 1 1 calc R U . . .
H00F H 0.628323 0.647898 0.506600 0.057 Uiso 1 1 calc R U . . .
C00N C 0.7050(4) 0.4451(9) 0.4767(4) 0.075(3) Uani 1 1 d . . . . .
H00G H 0.684322 0.387125 0.504790 0.112 Uiso 1 1 calc R U . . .
H00H H 0.740954 0.500079 0.502944 0.112 Uiso 1 1 calc R U . . .
H00I H 0.733083 0.402636 0.446477 0.112 Uiso 1 1 calc R U . . .
Si1_1 Si 0.62959(12) 0.6637(2) 0.31845(10) 0.0225(7) Uani 0.669(5) 1 d D U P A 1
N2_1 N 0.70908(19) 0.7632(4) 0.3215(4) 0.0301(11) Uani 0.669(5) 1 d D U P A 1
C3_1 C 0.7524(5) 0.7671(9) 0.3831(4) 0.0395(14) Uani 0.669(5) 1 d . U P A 1
H3_1 H 0.794527 0.821393 0.394791 0.047 Uiso 0.669(5) 1 calc R U P A 1
C4_1 C 0.7297(5) 0.6878(9) 0.4246(4) 0.0387(14) Uani 0.669(5) 1 d . U P A 1
H4_1 H 0.754121 0.681047 0.468135 0.046 Uiso 0.669(5) 1 calc R U P A 1
N5_1 N 0.6657(4) 0.6148(5) 0.39709(13) 0.0299(11) Uani 0.669(5) 1 d D U P A 1
C6_1 C 0.7398(11) 0.8368(17) 0.2709(8) 0.0320(14) Uani 0.669(5) 1 d . U P A 1
C7_1 C 0.8299(4) 0.8186(8) 0.2754(4) 0.0371(17) Uani 0.669(5) 1 d . U P A 1
H7A_1 H 0.849324 0.867343 0.242505 0.056 Uiso 0.669(5) 1 calc R U P A 1
H7B_1 H 0.840900 0.733945 0.268380 0.056 Uiso 0.669(5) 1 calc R U P A 1
H7C_1 H 0.856033 0.842928 0.318197 0.056 Uiso 0.669(5) 1 calc R U P A 1
C8_1 C 0.7241(5) 0.9698(8) 0.2884(4) 0.0409(17) Uani 0.669(5) 1 d . U P A 1
H8A_1 H 0.741686 1.023154 0.256456 0.061 Uiso 0.669(5) 1 calc R U P A 1
H8B_1 H 0.752917 0.988305 0.331185 0.061 Uiso 0.669(5) 1 calc R U P A 1
H8C_1 H 0.667855 0.981369 0.288443 0.061 Uiso 0.669(5) 1 calc R U P A 1
C9_1 C 0.7013(4) 0.8085(7) 0.2051(3) 0.0253(14) Uani 0.669(5) 1 d . U P A 1
H9A_1 H 0.722704 0.859951 0.174269 0.038 Uiso 0.669(5) 1 calc R U P A 1
H9B_1 H 0.644758 0.822449 0.201725 0.038 Uiso 0.669(5) 1 calc R U P A 1
H9C_1 H 0.710763 0.724427 0.195496 0.038 Uiso 0.669(5) 1 calc R U P A 1
Si1_11 Si 0.62673(19) 0.6611(4) 0.32116(19) 0.0262(13) Uani 0.331(5) 1 d D U P A 2
N2_11 N 0.7183(2) 0.7291(6) 0.3191(7) 0.0290(13) Uani 0.331(5) 1 d D U P A 2
C3_11 C 0.7715(9) 0.7004(17) 0.3730(8) 0.0317(16) Uani 0.331(5) 1 d . U P A 2
H3_11 H 0.822515 0.734157 0.381653 0.038 Uiso 0.331(5) 1 calc R U P A 2
C4_11 C 0.7450(9) 0.6219(17) 0.4113(8) 0.0324(16) Uani 0.331(5) 1 d . U P A 2
H4_11 H 0.775664 0.594683 0.450027 0.039 Uiso 0.331(5) 1 calc R U P A 2
N5_11 N 0.6672(6) 0.5807(5) 0.3904(2) 0.0288(15) Uani 0.331(5) 1 d D U P A 2
C6_11 C 0.746(2) 0.825(4) 0.2772(18) 0.0323(17) Uani 0.331(5) 1 d . U P A 2
C7_11 C 0.8006(10) 0.9139(16) 0.3087(8) 0.039(3) Uani 0.331(5) 1 d . U P A 2
H7A_11 H 0.799678 0.984806 0.281138 0.059 Uiso 0.331(5) 1 calc R U P A 2
H7B_11 H 0.853691 0.880272 0.316134 0.059 Uiso 0.331(5) 1 calc R U P A 2
H7C_11 H 0.785254 0.936571 0.350041 0.059 Uiso 0.331(5) 1 calc R U P A 2
C8_11 C 0.7826(10) 0.7506(17) 0.2248(8) 0.039(2) Uani 0.331(5) 1 d . U P A 2
H8A_11 H 0.802792 0.805866 0.195103 0.059 Uiso 0.331(5) 1 calc R U P A 2
H8B_11 H 0.742176 0.699437 0.200740 0.059 Uiso 0.331(5) 1 calc R U P A 2
H8C_11 H 0.825568 0.700589 0.246241 0.059 Uiso 0.331(5) 1 calc R U P A 2
C9_11 C 0.6759(9) 0.8924(16) 0.2346(8) 0.038(3) Uani 0.331(5) 1 d . U P A 2
H9A_11 H 0.696846 0.947829 0.205328 0.057 Uiso 0.331(5) 1 calc R U P A 2
H9B_11 H 0.645939 0.937326 0.262556 0.057 Uiso 0.331(5) 1 calc R U P A 2
H9C_11 H 0.641551 0.833975 0.209373 0.057 Uiso 0.331(5) 1 calc R U P A 2
N1_2 N 0.5056(9) 0.9856(16) 0.3083(4) 0.0228(13) Uani 0.713(8) 1 d D U P A 1
C2_2 C 0.5116(4) 0.9872(7) 0.3804(4) 0.0269(13) Uani 0.713(8) 1 d D U P A 1
C3_2 C 0.4987(5) 0.8631(6) 0.4065(3) 0.0336(15) Uani 0.713(8) 1 d D U P A 1
H3A_2 H 0.510317 0.864359 0.453616 0.050 Uiso 0.713(8) 1 calc R U P A 1
H3B_2 H 0.533549 0.805904 0.389660 0.050 Uiso 0.713(8) 1 calc R U P A 1
H3C_2 H 0.444096 0.839067 0.392939 0.050 Uiso 0.713(8) 1 calc R U P A 1
C4_2 C 0.4475(5) 1.0699(8) 0.3992(3) 0.0397(18) Uani 0.713(8) 1 d D U P A 1
H4A_2 H 0.442464 1.056534 0.444488 0.060 Uiso 0.713(8) 1 calc R U P A 1
H4B_2 H 0.397403 1.052098 0.371998 0.060 Uiso 0.713(8) 1 calc R U P A 1
H4C_2 H 0.461704 1.153555 0.393124 0.060 Uiso 0.713(8) 1 calc R U P A 1
C5_2 C 0.5926(5) 1.0315(9) 0.4093(5) 0.0394(19) Uani 0.713(8) 1 d D U P A 1
H5A_2 H 0.595949 1.038425 0.456127 0.059 Uiso 0.713(8) 1 calc R U P A 1
H5B_2 H 0.602048 1.109982 0.391117 0.059 Uiso 0.713(8) 1 calc R U P A 1
H5C_2 H 0.632226 0.974552 0.399276 0.059 Uiso 0.713(8) 1 calc R U P A 1
N1_22 N 0.513(2) 0.984(4) 0.3125(9) 0.025(2) Uani 0.287(8) 1 d D U P A 2
C2_22 C 0.5322(11) 0.9770(16) 0.3849(10) 0.0276(17) Uani 0.287(8) 1 d D U P A 2
C3_22 C 0.5748(10) 0.8617(14) 0.4073(8) 0.030(3) Uani 0.287(8) 1 d D U P A 2
H3A_22 H 0.575728 0.852022 0.453719 0.046 Uiso 0.287(8) 1 calc R U P A 2
H3B_22 H 0.628686 0.865344 0.398016 0.046 Uiso 0.287(8) 1 calc R U P A 2
H3C_22 H 0.547582 0.793590 0.384463 0.046 Uiso 0.287(8) 1 calc R U P A 2
C4_22 C 0.4536(9) 0.9800(18) 0.4101(8) 0.033(3) Uani 0.287(8) 1 d D U P A 2
H4A_22 H 0.462973 0.987874 0.457071 0.050 Uiso 0.287(8) 1 calc R U P A 2
H4B_22 H 0.424840 0.905667 0.398063 0.050 Uiso 0.287(8) 1 calc R U P A 2
H4C_22 H 0.422687 1.048373 0.391145 0.050 Uiso 0.287(8) 1 calc R U P A 2
C5_22 C 0.5847(12) 1.0806(16) 0.4105(11) 0.029(3) Uani 0.287(8) 1 d D U P A 2
H5A_22 H 0.610159 1.062519 0.454454 0.043 Uiso 0.287(8) 1 calc R U P A 2
H5B_22 H 0.553082 1.153444 0.410885 0.043 Uiso 0.287(8) 1 calc R U P A 2
H5C_22 H 0.624686 1.092844 0.382823 0.043 Uiso 0.287(8) 1 calc R U P A 2

loop_
_atom_site_aniso_label
_atom_site_aniso_U_11
_atom_site_aniso_U_22
_atom_site_aniso_U_33
_atom_site_aniso_U_23
_atom_site_aniso_U_13
_atom_site_aniso_U_12
Mo01 0.0132(2) 0.0104(2) 0.0198(2) 0.000 -0.00002(16) 0.000
C0 0.036(4) 0.015(3) 0.021(3) 0.000 0.004(3) 0.000
Si02 0.0456(11) 0.0135(8) 0.0180(8) 0.000 0.0037(7) 0.000
O005 0.0295(19) 0.090(4) 0.029(2) -0.003(2) 0.0077(16) -0.005(2)
O8 0.122(6) 0.012(3) 0.047(4) 0.000 -0.018(4) 0.000
C009 0.041(3) 0.013(2) 0.031(3) -0.009(2) -0.002(2) 0.000(2)
C00D 0.024(2) 0.039(3) 0.026(2) 0.002(2) -0.0025(19) -0.008(2)
C00E 0.058(4) 0.028(3) 0.033(3) 0.006(2) 0.008(2) 0.008(3)
C00F 0.026(3) 0.055(4) 0.027(3) 0.015(2) 0.003(2) 0.006(2)
C00G 0.036(3) 0.043(3) 0.036(3) -0.002(3) 0.006(2) -0.010(2)
C00N 0.053(4) 0.112(7) 0.057(4) 0.034(5) 0.002(3) 0.038(5)
Si1_1 0.0167(12) 0.0296(13) 0.0207(12) 0.0045(11) 0.0018(11) -0.0052(11)
N2_1 0.0212(19) 0.042(2) 0.0258(19) 0.004(2) 0.0002(17) -0.0149(19)
C3_1 0.029(2) 0.053(3) 0.034(2) 0.005(3) -0.003(2) -0.017(2)
C4_1 0.028(2) 0.054(3) 0.032(2) 0.005(3) -0.003(2) -0.015(2)
N5_1 0.020(2) 0.043(3) 0.025(2) 0.007(2) -0.0012(18) -0.011(2)
C6_1 0.026(3) 0.041(3) 0.030(3) 0.002(2) 0.004(2) -0.016(2)
C7_1 0.024(3) 0.055(4) 0.032(3) 0.005(3) 0.004(3) -0.021(3)
C8_1 0.040(4) 0.044(4) 0.042(4) -0.012(3) 0.016(3) -0.024(3)
C9_1 0.025(3) 0.028(3) 0.024(3) 0.001(3) 0.008(2) -0.009(3)
Si1_11 0.019(2) 0.034(2) 0.025(2) 0.003(2) -0.001(2) -0.008(2)
N2_11 0.021(2) 0.039(3) 0.026(2) 0.003(2) 0.002(2) -0.012(2)
C3_11 0.021(3) 0.044(3) 0.029(3) 0.004(3) -0.002(3) -0.012(3)
C4_11 0.022(3) 0.043(3) 0.029(3) 0.006(3) -0.004(3) -0.012(3)
N5_11 0.020(3) 0.038(3) 0.026(3) 0.005(3) -0.002(2) -0.010(3)
C6_11 0.026(3) 0.041(3) 0.030(3) 0.002(3) 0.004(3) -0.014(3)
C7_11 0.033(5) 0.044(5) 0.040(5) 0.002(5) 0.005(4) -0.019(4)
C8_11 0.036(5) 0.044(5) 0.038(5) -0.001(4) 0.009(4) -0.005(5)
C9_11 0.033(5) 0.042(5) 0.039(5) 0.004(5) 0.006(4) -0.010(4)
N1_2 0.031(3) 0.019(2) 0.019(2) 0.000(2) 0.003(2) 0.000(2)
C2_2 0.036(3) 0.024(2) 0.020(2) -0.005(2) 0.003(2) 0.001(2)
C3_2 0.050(4) 0.031(3) 0.020(3) -0.001(3) 0.007(3) -0.003(3)
C4_2 0.051(4) 0.044(4) 0.023(3) -0.008(3) 0.005(3) 0.017(3)
C5_2 0.044(4) 0.040(4) 0.030(3) -0.001(4) -0.006(3) -0.007(4)
N1_22 0.033(4) 0.020(3) 0.021(3) -0.003(3) 0.003(3) 0.000(4)
C2_22 0.037(4) 0.026(3) 0.021(3) -0.003(3) 0.004(3) 0.001(3)
C3_22 0.042(5) 0.027(5) 0.021(5) -0.001(4) 0.001(5) 0.001(4)
C4_22 0.038(5) 0.038(5) 0.024(5) -0.007(5) 0.005(4) 0.001(5)
C5_22 0.035(6) 0.023(6) 0.027(6) -0.004(6) 0.003(5) 0.003(5)

loop_
_atom_type_symbol
_atom_type_description
_atom_type_scat_dispersion_real
_atom_type_scat_dispersion_imag
_atom_type_scat_source
C C 0.0181 0.0091 'International Tables Vol C Tables 4.2.6.8 and 6.1.1.4'
H H 0.0000 0.0000 'International Tables Vol C Tables 4.2.6.8 and 6.1.1.4'
N N 0.0311 0.0180 'International Tables Vol C Tables 4.2.6.8 and 6.1.1.4'
O O 0.0492 0.0322 'International Tables Vol C Tables 4.2.6.8 and 6.1.1.4'
Si Si 0.2541 0.3302 'International Tables Vol C Tables 4.2.6.8 and 6.1.1.4'
Mo Mo -0.0483 2.7339 'International Tables Vol C Tables 4.2.6.8 and 6.1.1.4'

loop_
_geom_angle_atom_site_label_1
_geom_angle_atom_site_label_2
_geom_angle_atom_site_label_3
_geom_angle
_geom_angle_site_symmetry_1
_geom_angle_site_symmetry_3
_geom_angle_publ_flag
C0 Mo01 C00D 84.74(16) . . ?
C0 Mo01 C00D 84.74(16) . 2_655 ?
C00D Mo01 C00D 169.5(3) . 2_655 ?
C0 Mo01 Si1_11 93.02(11) . . ?
C00D Mo01 Si1_11 89.94(16) . . ?
C00D Mo01 Si1_11 90.62(16) 2_655 . ?
C0 Mo01 Si1_1 93.65(6) . . ?
C00D Mo01 Si1_1 88.15(14) . . ?
C00D Mo01 Si1_1 92.52(14) 2_655 . ?
C0 Mo01 Si1_1 93.65(6) . 2_655 ?
C00D Mo01 Si1_1 92.52(14) . 2_655 ?
C00D Mo01 Si1_1 88.15(14) 2_655 2_655 ?
Si1_1 Mo01 Si1_1 172.69(12) . 2_655 ?
C0 Mo01 Si02 180.0 . . ?
C00D Mo01 Si02 95.26(16) . . ?
C00D Mo01 Si02 95.26(16) 2_655 . ?
Si1_11 Mo01 Si02 86.98(11) . . ?
Si1_1 Mo01 Si02 86.35(6) . . ?
Si1_1 Mo01 Si02 86.35(6) 2_655 . ?
O8 C0 Mo01 180.0 . . ?
N1_2 Si02 N1_2 89.1(9) . 2_655 ?
N1_2 Si02 N1_22 91.3(8) . 2_655 ?
N1_2 Si02 N1_22 4.5(16) 2_655 2_655 ?
N1_22 Si02 N1_22 94(2) 2_655 . ?
N1_2 Si02 Mo01 135.5(4) . . ?
N1_2 Si02 Mo01 135.5(4) 2_655 . ?
N1_22 Si02 Mo01 133.1(11) 2_655 . ?
N1_22 Si02 Mo01 133.1(11) . . ?
C009 C009 N1_2 113.2(5) 2_655 . ?
C009 C009 N1_22 115.8(11) 2_655 . ?
C009 C009 H1 128(4) 2_655 . ?
N1_2 C009 H1 118(4) . . ?
N1_22 C009 H1 115(4) . . ?
O005 C00D Mo01 172.9(5) . . ?
C00F C00E H00A 109.5 . . ?
C00F C00E H00B 109.5 . . ?
H00A C00E H00B 109.5 . . ?
C00F C00E H00C 109.5 . . ?
H00A C00E H00C 109.5 . . ?
H00B C00E H00C 109.5 . . ?
N5_11 C00F C00E 102.7(5) . . ?
N5_11 C00F C00G 120.0(5) . . ?
C00E C00F C00G 110.3(4) . . ?
N5_11 C00F C00N 107.4(6) . . ?
C00E C00F C00N 107.5(6) . . ?
C00G C00F C00N 108.4(5) . . ?
C00E C00F N5_1 113.2(4) . . ?
C00G C00F N5_1 105.2(5) . . ?
C00N C00F N5_1 112.2(5) . . ?
C00F C00G H00D 109.5 . . ?
C00F C00G H00E 109.5 . . ?
H00D C00G H00E 109.5 . . ?
C00F C00G H00F 109.5 . . ?
H00D C00G H00F 109.5 . . ?
H00E C00G H00F 109.5 . . ?
C00F C00N H00G 109.5 . . ?
C00F C00N H00H 109.5 . . ?
H00G C00N H00H 109.5 . . ?
C00F C00N H00I 109.5 . . ?
H00G C00N H00I 109.5 . . ?
H00H C00N H00I 109.5 . . ?
N2_1 Si1_1 N5_1 90.0(3) . . ?
N2_1 Si1_1 Mo01 133.8(2) . . ?
N5_1 Si1_1 Mo01 133.2(2) . . ?
C3_1 N2_1 C6_1 116.3(8) . . ?
C3_1 N2_1 Si1_1 111.0(5) . . ?
C6_1 N2_1 Si1_1 132.7(8) . . ?
C4_1 C3_1 N2_1 114.5(7) . . ?
C4_1 C3_1 H3_1 122.8 . . ?
N2_1 C3_1 H3_1 122.8 . . ?
C3_1 C4_1 N5_1 113.6(7) . . ?
C3_1 C4_1 H4_1 123.2 . . ?
N5_1 C4_1 H4_1 123.2 . . ?
C4_1 N5_1 C00F 118.4(4) . . ?
C4_1 N5_1 Si1_1 110.1(5) . . ?
C00F N5_1 Si1_1 131.4(4) . . ?
C9_1 C6_1 N2_1 112.9(13) . . ?
C9_1 C6_1 C7_1 109.3(14) . . ?
N2_1 C6_1 C7_1 110.1(9) . . ?
C9_1 C6_1 C8_1 110.8(10) . . ?
N2_1 C6_1 C8_1 105.1(13) . . ?
C7_1 C6_1 C8_1 108.6(13) . . ?
C6_1 C7_1 H7A_1 109.5 . . ?
C6_1 C7_1 H7B_1 109.5 . . ?
H7A_1 C7_1 H7B_1 109.5 . . ?
C6_1 C7_1 H7C_1 109.5 . . ?
H7A_1 C7_1 H7C_1 109.5 . . ?
H7B_1 C7_1 H7C_1 109.5 . . ?
C6_1 C8_1 H8A_1 109.5 . . ?
C6_1 C8_1 H8B_1 109.5 . . ?
H8A_1 C8_1 H8B_1 109.5 . . ?
C6_1 C8_1 H8C_1 109.5 . . ?
H8A_1 C8_1 H8C_1 109.5 . . ?
H8B_1 C8_1 H8C_1 109.5 . . ?
C6_1 C9_1 H9A_1 109.5 . . ?
C6_1 C9_1 H9B_1 109.5 . . ?
H9A_1 C9_1 H9B_1 109.5 . . ?
C6_1 C9_1 H9C_1 109.5 . . ?
H9A_1 C9_1 H9C_1 109.5 . . ?
H9B_1 C9_1 H9C_1 109.5 . . ?
N2_11 Si1_11 N5_11 89.8(5) . . ?
N2_11 Si1_11 Mo01 136.6(4) . . ?
N5_11 Si1_11 Mo01 132.8(4) . . ?
C3_11 N2_11 C6_11 114.3(15) . . ?
C3_11 N2_11 Si1_11 111.5(9) . . ?
C6_11 N2_11 Si1_11 133.4(15) . . ?
C4_11 C3_11 N2_11 113.9(13) . . ?
C4_11 C3_11 H3_11 123.1 . . ?
N2_11 C3_11 H3_11 123.1 . . ?
C3_11 C4_11 N5_11 115.3(13) . . ?
C3_11 C4_11 H4_11 122.4 . . ?
N5_11 C4_11 H4_11 122.4 . . ?
C00F N5_11 C4_11 112.2(7) . . ?
C00F N5_11 Si1_11 135.5(8) . . ?
C4_11 N5_11 Si1_11 109.0(8) . . ?
C7_11 C6_11 N2_11 117(2) . . ?
C7_11 C6_11 C9_11 108(3) . . ?
N2_11 C6_11 C9_11 113(3) . . ?
C7_11 C6_11 C8_11 112(3) . . ?
N2_11 C6_11 C8_11 104(3) . . ?
C9_11 C6_11 C8_11 102(2) . . ?
C6_11 C7_11 H7A_11 109.5 . . ?
C6_11 C7_11 H7B_11 109.5 . . ?
H7A_11 C7_11 H7B_11 109.5 . . ?
C6_11 C7_11 H7C_11 109.5 . . ?
H7A_11 C7_11 H7C_11 109.5 . . ?
H7B_11 C7_11 H7C_11 109.5 . . ?
C6_11 C8_11 H8A_11 109.5 . . ?
C6_11 C8_11 H8B_11 109.5 . . ?
H8A_11 C8_11 H8B_11 109.5 . . ?
C6_11 C8_11 H8C_11 109.5 . . ?
H8A_11 C8_11 H8C_11 109.5 . . ?
H8B_11 C8_11 H8C_11 109.5 . . ?
C6_11 C9_11 H9A_11 109.5 . . ?
C6_11 C9_11 H9B_11 109.5 . . ?
H9A_11 C9_11 H9B_11 109.5 . . ?
C6_11 C9_11 H9C_11 109.5 . . ?
H9A_11 C9_11 H9C_11 109.5 . . ?
H9B_11 C9_11 H9C_11 109.5 . . ?
C009 N1_2 C2_2 112.5(11) . . ?
C009 N1_2 Si02 112.3(5) . . ?
C2_2 N1_2 Si02 135.2(11) . . ?
N1_2 C2_2 C3_2 111.2(8) . . ?
N1_2 C2_2 C5_2 108.8(8) . . ?
C3_2 C2_2 C5_2 109.2(7) . . ?
N1_2 C2_2 C4_2 109.0(8) . . ?
C3_2 C2_2 C4_2 107.7(6) . . ?
C5_2 C2_2 C4_2 110.9(7) . . ?
C2_2 C3_2 H3A_2 109.5 . . ?
C2_2 C3_2 H3B_2 109.5 . . ?
H3A_2 C3_2 H3B_2 109.5 . . ?
C2_2 C3_2 H3C_2 109.5 . . ?
H3A_2 C3_2 H3C_2 109.5 . . ?
H3B_2 C3_2 H3C_2 109.5 . . ?
C2_2 C4_2 H4A_2 109.5 . . ?
C2_2 C4_2 H4B_2 109.5 . . ?
H4A_2 C4_2 H4B_2 109.5 . . ?
C2_2 C4_2 H4C_2 109.5 . . ?
H4A_2 C4_2 H4C_2 109.5 . . ?
H4B_2 C4_2 H4C_2 109.5 . . ?
C2_2 C5_2 H5A_2 109.5 . . ?
C2_2 C5_2 H5B_2 109.5 . . ?
H5A_2 C5_2 H5B_2 109.5 . . ?
C2_2 C5_2 H5C_2 109.5 . . ?
H5A_2 C5_2 H5C_2 109.5 . . ?
H5B_2 C5_2 H5C_2 109.5 . . ?
C009 N1_22 C2_22 119(3) . . ?
C009 N1_22 Si02 107.0(11) . . ?
C2_22 N1_22 Si02 134(3) . . ?
N1_22 C2_22 C5_22 110.1(18) . . ?
N1_22 C2_22 C3_22 112.0(18) . . ?
C5_22 C2_22 C3_22 107.6(15) . . ?
N1_22 C2_22 C4_22 106.3(17) . . ?
C5_22 C2_22 C4_22 111.9(15) . . ?
C3_22 C2_22 C4_22 109.0(14) . . ?
C2_22 C3_22 H3A_22 109.5 . . ?
C2_22 C3_22 H3B_22 109.5 . . ?
H3A_22 C3_22 H3B_22 109.5 . . ?
C2_22 C3_22 H3C_22 109.5 . . ?
H3A_22 C3_22 H3C_22 109.5 . . ?
H3B_22 C3_22 H3C_22 109.5 . . ?
C2_22 C4_22 H4A_22 109.5 . . ?
C2_22 C4_22 H4B_22 109.5 . . ?
H4A_22 C4_22 H4B_22 109.5 . . ?
C2_22 C4_22 H4C_22 109.5 . . ?
H4A_22 C4_22 H4C_22 109.5 . . ?
H4B_22 C4_22 H4C_22 109.5 . . ?
C2_22 C5_22 H5A_22 109.5 . . ?
C2_22 C5_22 H5B_22 109.5 . . ?
H5A_22 C5_22 H5B_22 109.5 . . ?
C2_22 C5_22 H5C_22 109.5 . . ?
H5A_22 C5_22 H5C_22 109.5 . . ?
H5B_22 C5_22 H5C_22 109.5 . . ?

loop_
_geom_bond_atom_site_label_1
_geom_bond_atom_site_label_2
_geom_bond_distance
_geom_bond_site_symmetry_2
_geom_bond_publ_flag
Mo01 C0 1.971(6) . ?
Mo01 C00D 2.027(5) . ?
Mo01 C00D 2.027(5) 2_655 ?
Mo01 Si1_11 2.455(3) . ?
Mo01 Si1_1 2.4705(19) . ?
Mo01 Si1_1 2.4705(19) 2_655 ?
Mo01 Si02 2.5189(18) . ?
C0 O8 1.150(8) . ?
Si02 N1_2 1.730(15) . ?
Si02 N1_2 1.730(15) 2_655 ?
Si02 N1_22 1.78(4) 2_655 ?
Si02 N1_22 1.78(4) . ?
O005 C00D 1.153(6) . ?
C009 C009 1.340(10) 2_655 ?
C009 N1_2 1.378(17) . ?
C009 N1_22 1.43(4) . ?
C009 H1 0.89(6) . ?
C00E C00F 1.517(8) . ?
C00E H00A 0.9800 . ?
C00E H00B 0.9800 . ?
C00E H00C 0.9800 . ?
C00F N5_11 1.414(9) . ?
C00F C00G 1.519(8) . ?
C00F C00N 1.533(8) . ?
C00F N5_1 1.539(7) . ?
C00G H00D 0.9800 . ?
C00G H00E 0.9800 . ?
C00G H00F 0.9800 . ?
C00N H00G 0.9800 . ?
C00N H00H 0.9800 . ?
C00N H00I 0.9800 . ?
Si1_1 N2_1 1.76000(11) . ?
Si1_1 N5_1 1.76000(11) . ?
N2_1 C3_1 1.390(10) . ?
N2_1 C6_1 1.505(18) . ?
C3_1 C4_1 1.344(12) . ?
C3_1 H3_1 0.9500 . ?
C4_1 N5_1 1.421(10) . ?
C4_1 H4_1 0.9500 . ?
C6_1 C9_1 1.474(19) . ?
C6_1 C7_1 1.56(2) . ?
C6_1 C8_1 1.56(2) . ?
C7_1 H7A_1 0.9800 . ?
C7_1 H7B_1 0.9800 . ?
C7_1 H7C_1 0.9800 . ?
C8_1 H8A_1 0.9800 . ?
C8_1 H8B_1 0.9800 . ?
C8_1 H8C_1 0.9800 . ?
C9_1 H9A_1 0.9800 . ?
C9_1 H9B_1 0.9800 . ?
C9_1 H9C_1 0.9800 . ?
Si1_11 N2_11 1.76000(12) . ?
Si1_11 N5_11 1.76000(11) . ?
N2_11 C3_11 1.380(19) . ?
N2_11 C6_11 1.51(4) . ?
C3_11 C4_11 1.32(2) . ?
C3_11 H3_11 0.9500 . ?
C4_11 N5_11 1.423(17) . ?
C4_11 H4_11 0.9500 . ?
C6_11 C7_11 1.46(4) . ?
C6_11 C9_11 1.58(4) . ?
C6_11 C8_11 1.59(5) . ?
C7_11 H7A_11 0.9800 . ?
C7_11 H7B_11 0.9800 . ?
C7_11 H7C_11 0.9800 . ?
C8_11 H8A_11 0.9800 . ?
C8_11 H8B_11 0.9800 . ?
C8_11 H8C_11 0.9800 . ?
C9_11 H9A_11 0.9800 . ?
C9_11 H9B_11 0.9800 . ?
C9_11 H9C_11 0.9800 . ?
N1_2 C2_2 1.504(8) . ?
C2_2 C3_2 1.519(10) . ?
C2_2 C5_2 1.519(10) . ?
C2_2 C4_2 1.539(10) . ?
C3_2 H3A_2 0.9800 . ?
C3_2 H3B_2 0.9800 . ?
C3_2 H3C_2 0.9800 . ?
C4_2 H4A_2 0.9800 . ?
C4_2 H4B_2 0.9800 . ?
C4_2 H4C_2 0.9800 . ?
C5_2 H5A_2 0.9800 . ?
C5_2 H5B_2 0.9800 . ?
C5_2 H5C_2 0.9800 . ?
N1_22 C2_22 1.509(15) . ?
C2_22 C5_22 1.517(16) . ?
C2_22 C3_22 1.521(16) . ?
C2_22 C4_22 1.531(17) . ?
C3_22 H3A_22 0.9800 . ?
C3_22 H3B_22 0.9800 . ?
C3_22 H3C_22 0.9800 . ?
C4_22 H4A_22 0.9800 . ?
C4_22 H4B_22 0.9800 . ?
C4_22 H4C_22 0.9800 . ?
C5_22 H5A_22 0.9800 . ?
C5_22 H5B_22 0.9800 . ?
C5_22 H5C_22 0.9800 . ?

loop_
_geom_torsion_atom_site_label_1
_geom_torsion_atom_site_label_2
_geom_torsion_atom_site_label_3
_geom_torsion_atom_site_label_4
_geom_torsion
_geom_torsion_site_symmetry_1
_geom_torsion_site_symmetry_2
_geom_torsion_site_symmetry_3
_geom_torsion_site_symmetry_4
_geom_torsion_publ_flag
N5_1 Si1_1 N2_1 C3_1 -7.9(6) . . . . ?
Mo01 Si1_1 N2_1 C3_1 153.7(5) . . . . ?
N5_1 Si1_1 N2_1 C6_1 168.4(11) . . . . ?
Mo01 Si1_1 N2_1 C6_1 -30.0(12) . . . . ?
C6_1 N2_1 C3_1 C4_1 -171.0(11) . . . . ?
Si1_1 N2_1 C3_1 C4_1 6.0(10) . . . . ?
N2_1 C3_1 C4_1 N5_1 0.2(13) . . . . ?
C3_1 C4_1 N5_1 C00F 177.1(7) . . . . ?
C3_1 C4_1 N5_1 Si1_1 -6.3(10) . . . . ?
C00E C00F N5_1 C4_1 -166.7(6) . . . . ?
C00G C00F N5_1 C4_1 72.7(7) . . . . ?
C00N C00F N5_1 C4_1 -44.9(9) . . . . ?
C00E C00F N5_1 Si1_1 17.5(8) . . . . ?
C00G C00F N5_1 Si1_1 -103.0(6) . . . . ?
C00N C00F N5_1 Si1_1 139.4(6) . . . . ?
N2_1 Si1_1 N5_1 C4_1 7.9(6) . . . . ?
Mo01 Si1_1 N5_1 C4_1 -153.9(5) . . . . ?
N2_1 Si1_1 N5_1 C00F -176.0(6) . . . . ?
Mo01 Si1_1 N5_1 C00F 22.2(8) . . . . ?
C3_1 N2_1 C6_1 C9_1 167.7(10) . . . . ?
Si1_1 N2_1 C6_1 C9_1 -8.5(19) . . . . ?
C3_1 N2_1 C6_1 C7_1 45.3(16) . . . . ?
Si1_1 N2_1 C6_1 C7_1 -130.9(9) . . . . ?
C3_1 N2_1 C6_1 C8_1 -71.5(12) . . . . ?
Si1_1 N2_1 C6_1 C8_1 112.3(11) . . . . ?
N5_11 Si1_11 N2_11 C3_11 -6.8(11) . . . . ?
Mo01 Si1_11 N2_11 C3_11 -177.2(9) . . . . ?
N5_11 Si1_11 N2_11 C6_11 -176(3) . . . . ?
Mo01 Si1_11 N2_11 C6_11 14(3) . . . . ?
C6_11 N2_11 C3_11 C4_11 176(2) . . . . ?
Si1_11 N2_11 C3_11 C4_11 5.1(19) . . . . ?
N2_11 C3_11 C4_11 N5_11 0(2) . . . . ?
C00E C00F N5_11 C4_11 -149.1(10) . . . . ?
C00G C00F N5_11 C4_11 88.1(11) . . . . ?
C00N C00F N5_11 C4_11 -36.0(11) . . . . ?
C00E C00F N5_11 Si1_11 54.5(8) . . . . ?
C00G C00F N5_11 Si1_11 -68.2(9) . . . . ?
C00N C00F N5_11 Si1_11 167.6(6) . . . . ?
C3_11 C4_11 N5_11 C00F -168.1(14) . . . . ?
C3_11 C4_11 N5_11 Si1_11 -5.4(19) . . . . ?
N2_11 Si1_11 N5_11 C00F 163.6(8) . . . . ?
Mo01 Si1_11 N5_11 C00F -25.4(10) . . . . ?
N2_11 Si1_11 N5_11 C4_11 6.7(10) . . . . ?
Mo01 Si1_11 N5_11 C4_11 177.7(9) . . . . ?
C3_11 N2_11 C6_11 C7_11 -30(4) . . . . ?
Si1_11 N2_11 C6_11 C7_11 139(2) . . . . ?
C3_11 N2_11 C6_11 C9_11 -156(2) . . . . ?
Si1_11 N2_11 C6_11 C9_11 12(4) . . . . ?
C3_11 N2_11 C6_11 C8_11 94(2) . . . . ?
Si1_11 N2_11 C6_11 C8_11 -97(2) . . . . ?
C009 C009 N1_2 C2_2 -178.1(8) 2_655 . . . ?
C009 C009 N1_2 Si02 1.7(13) 2_655 . . . ?
N1_2 Si02 N1_2 C009 -0.6(4) 2_655 . . . ?
Mo01 Si02 N1_2 C009 179.4(4) . . . . ?
N1_2 Si02 N1_2 C2_2 179.2(18) 2_655 . . . ?
Mo01 Si02 N1_2 C2_2 -0.8(18) . . . . ?
C009 N1_2 C2_2 C3_2 169.9(9) . . . . ?
Si02 N1_2 C2_2 C3_2 -9.9(16) . . . . ?
C009 N1_2 C2_2 C5_2 -69.8(12) . . . . ?
Si02 N1_2 C2_2 C5_2 110.4(13) . . . . ?
C009 N1_2 C2_2 C4_2 51.3(12) . . . . ?
Si02 N1_2 C2_2 C4_2 -128.5(12) . . . . ?
C009 C009 N1_22 C2_22 172.5(19) 2_655 . . . ?
C009 C009 N1_22 Si02 -6(3) 2_655 . . . ?
N1_22 Si02 N1_22 C009 2.1(9) 2_655 . . . ?
Mo01 Si02 N1_22 C009 -177.9(9) . . . . ?
N1_22 Si02 N1_22 C2_22 -176(4) 2_655 . . . ?
Mo01 Si02 N1_22 C2_22 4(4) . . . . ?
C009 N1_22 C2_22 C5_22 -35(3) . . . . ?
Si02 N1_22 C2_22 C5_22 144(3) . . . . ?
C009 N1_22 C2_22 C3_22 -154(2) . . . . ?
Si02 N1_22 C2_22 C3_22 24(4) . . . . ?
C009 N1_22 C2_22 C4_22 87(3) . . . . ?
Si02 N1_22 C2_22 C4_22 -95(3) . . . . ?
